data_7705328
loop_
_publ_author_name
'Rom, Tanmay'
'Paul, Avijit Kumar'

_publ_section_title
;
 Role of aromatic <i>vs.</i> aliphatic amine for the variation of
 structural, electrical and catalytic behaviors in a series of silver
 phosphonate extended hybrid solids.
;
_journal_issue 39
_journal_name_full 'Dalton transactions (Cambridge, England : 2003)'
_journal_page_first 13618
_journal_page_last 13634
_journal_paper_doi 10.1039/d0dt02796k
_journal_volume 49
_journal_year 2020
_chemical_formula_sum 'C4 H10 Ag2 N O7 P2'
_chemical_formula_weight 461.81
_chemical_name_common 'Tetrameric Silverphosphonate'
_space_group_IT_number 2
_space_group_name_Hall '-P 1'
_space_group_name_H-M_alt 'P -1'
_symmetry_cell_setting triclinic
_symmetry_space_group_name_H-M 'P -1'
_atom_sites_solution_hydrogens geom
_atom_sites_solution_primary direct
_atom_sites_solution_secondary difmap
_audit_block_doi 10.5517/ccdc.csd.cc253dxm
_audit_update_record
;
2020-04-26 deposited with the CCDC.	2020-09-01 downloaded from the CCDC.
;
_cell_angle_alpha 102.1240(10)
_cell_angle_beta 92.8830(10)
_cell_angle_gamma 94.6650(10)
_cell_formula_units_Z 2
_cell_length_a 5.6217(2)
_cell_length_b 6.9511(2)
_cell_length_c 13.1285(4)
_cell_measurement_reflns_used 1747
_cell_measurement_temperature 296(2)
_cell_measurement_theta_max 25.00
_cell_measurement_theta_min 1.59
_cell_volume 498.72(3)
_computing_structure_refinement 'SHELXL-97 (Sheldrick, 2008)'
_diffrn_ambient_temperature 296(2)
_diffrn_measured_fraction_theta_full 0.998
_diffrn_measured_fraction_theta_max 0.998
_diffrn_measurement_device_type 'Bruker D8 Quest PHOTON II diffractometer'
_diffrn_measurement_method '\f and \w scans'
_diffrn_radiation_monochromator graphite
_diffrn_radiation_source 'fine-focus sealed tube'
_diffrn_radiation_type MoK\a
_diffrn_radiation_wavelength 0.71073
_diffrn_reflns_av_R_equivalents 0.0255
_diffrn_reflns_av_sigmaI/netI 0.0174
_diffrn_reflns_limit_h_max 6
_diffrn_reflns_limit_h_min -6
_diffrn_reflns_limit_k_max 8
_diffrn_reflns_limit_k_min -8
_diffrn_reflns_limit_l_max 15
_diffrn_reflns_limit_l_min -15
_diffrn_reflns_number 8484
_diffrn_reflns_theta_full 25.00
_diffrn_reflns_theta_max 25.00
_diffrn_reflns_theta_min 1.59
_exptl_absorpt_coefficient_mu 4.267
_exptl_absorpt_correction_T_max 0.7265
_exptl_absorpt_correction_T_min 0.4824
_exptl_absorpt_correction_type multi-scan
_exptl_absorpt_process_details '(SADABS; Sheldrick, 1996)'
_exptl_crystal_colour Brown
_exptl_crystal_density_diffrn 3.075
_exptl_crystal_density_method 'not measured'
_exptl_crystal_description 'Rod type'
_exptl_crystal_F_000 442
_exptl_crystal_size_max 0.20
_exptl_crystal_size_mid 0.12
_exptl_crystal_size_min 0.08
_refine_diff_density_max 1.345
_refine_diff_density_min -1.360
_refine_diff_density_rms 0.490
_refine_ls_extinction_method none
_refine_ls_goodness_of_fit_ref 1.286
_refine_ls_hydrogen_treatment mixed
_refine_ls_matrix_type full
_refine_ls_number_parameters 146
_refine_ls_number_reflns 1747
_refine_ls_number_restraints 0
_refine_ls_restrained_S_all 1.286
_refine_ls_R_factor_all 0.0289
_refine_ls_R_factor_gt 0.0246
_refine_ls_shift/su_max 0.001
_refine_ls_shift/su_mean 0.000
_refine_ls_structure_factor_coef Fsqd
_refine_ls_weighting_details 'calc w=1/[\s^2^(Fo^2^)+(0.0515P)^2^+1.2212P] where P=(Fo^2^+2Fc^2^)/3'
_refine_ls_weighting_scheme calc
_refine_ls_wR_factor_gt 0.0770
_refine_ls_wR_factor_ref 0.0941
_reflns_number_gt 1680
_reflns_number_total 1747
_reflns_threshold_expression >2\s(I)
_cod_data_source_file d0dt02796k2.cif
_cod_data_source_block Compound(I)
_cod_depositor_comments
;
The following automatic conversions were performed:

data item '_symmetry_cell_setting' value 'Triclinic' was changed to
'triclinic' in accordance with the
/home/data/users/saulius/crontab/automatic-downloads/rss-feeds/RSC/lib/dictionaries/cif_core.dic
dictionary named 'cif_core.dic' version 2.4.2 last updated on
2011-04-26.

Automatic conversion script
Id: cif_fix_values 7556 2019-12-06 15:28:31Z antanas 

 Adding full bibliography for 7705328--7705331.cif.
;
_cod_original_sg_symbol_H-M P-1
_cod_database_code 7705328

loop_
_symmetry_equiv_pos_as_xyz
'x, y, z'
'-x, -y, -z'

loop_
_atom_site_label
_atom_site_type_symbol
_atom_site_fract_x
_atom_site_fract_y
_atom_site_fract_z
_atom_site_U_iso_or_equiv
_atom_site_adp_type
_atom_site_occupancy
_atom_site_symmetry_multiplicity
_atom_site_calc_flag
_atom_site_refinement_flags
_atom_site_disorder_assembly
_atom_site_disorder_group
Ag1 Ag 0.25278(7) 1.06618(6) 0.89802(3) 0.02502(17) Uani 1 1 d . . .
Ag2 Ag 0.25537(7) 0.57152(6) 0.96604(3) 0.02668(17) Uani 1 1 d . . .
P2 P 0.5600(2) 0.31009(17) 0.75937(9) 0.0128(3) Uani 1 1 d . . .
P1 P 0.7171(2) 0.75467(17) 0.86398(9) 0.0134(3) Uani 1 1 d . . .
O7 O 0.5751(6) 0.1691(5) 0.6558(3) 0.0206(8) Uani 1 1 d . . .
O4 O 0.9309(6) 0.5305(5) 0.7109(3) 0.0182(7) Uani 1 1 d . . .
H4 H 1.0123 0.4886 0.7536 0.027 Uiso 1 1 calc R . .
O3 O 0.8558(6) 0.9294(5) 0.8303(3) 0.0189(7) Uani 1 1 d . . .
O6 O 0.3032(6) 0.3244(5) 0.7913(3) 0.0216(8) Uani 1 1 d . . .
O5 O 0.7198(7) 0.2559(5) 0.8471(3) 0.0238(8) Uani 1 1 d . . .
C4 C 0.0250(8) 0.1093(6) 0.6058(3) 0.0096(9) Uani 1 1 d . . .
H4A H -0.1414 0.1186 0.6208 0.011 Uiso 1 1 calc R . .
H4B H 0.1234 0.1766 0.6678 0.011 Uiso 1 1 calc R . .
O1 O 0.4654(6) 0.7994(5) 0.8913(3) 0.0237(8) Uani 1 1 d . . .
O2 O 0.8589(6) 0.6938(5) 0.9520(3) 0.0196(8) Uani 1 1 d . . .
N1 N 0.0778(10) 0.2065(8) 0.5184(4) 0.0354(12) Uani 1 1 d . . .
H1A H 0.2340 0.2037 0.5066 0.042 Uiso 1 1 calc R . .
H1B H 0.0463 0.3337 0.5353 0.042 Uiso 1 1 calc R . .
C2 C 0.5472(9) 0.6175(8) 0.6602(4) 0.0198(11) Uani 1 1 d . . .
H2A H 0.3874 0.6346 0.6807 0.030 Uiso 1 1 calc R . .
H2B H 0.5421 0.5178 0.5970 0.030 Uiso 1 1 calc R . .
H2C H 0.6204 0.7400 0.6486 0.030 Uiso 1 1 calc R . .
C3 C -0.0727(9) 0.1018(8) 0.4205(4) 0.0213(11) Uani 1 1 d . . .
H3A H -0.2409 0.1116 0.4317 0.026 Uiso 1 1 calc R . .
H3B H -0.0341 0.1641 0.3631 0.026 Uiso 1 1 calc R . .
C1 C 0.6933(8) 0.5536(7) 0.7467(4) 0.0126(9) Uani 1 1 d . . .

loop_
_atom_site_aniso_label
_atom_site_aniso_U_11
_atom_site_aniso_U_22
_atom_site_aniso_U_33
_atom_site_aniso_U_23
_atom_site_aniso_U_13
_atom_site_aniso_U_12
Ag1 0.0238(3) 0.0226(3) 0.0290(3) 0.00445(18) 0.00298(18) 0.00631(18)
Ag2 0.0275(3) 0.0303(3) 0.0263(3) 0.01258(19) 0.00904(18) 0.00512(19)
P2 0.0139(6) 0.0107(6) 0.0137(6) 0.0031(5) 0.0004(5) -0.0001(4)
P1 0.0150(6) 0.0101(6) 0.0154(6) 0.0026(5) 0.0015(5) 0.0027(5)
O7 0.0217(18) 0.0178(18) 0.0187(19) -0.0030(15) 0.0014(14) -0.0011(14)
O4 0.0139(17) 0.0218(18) 0.0200(18) 0.0053(14) 0.0058(14) 0.0027(14)
O3 0.0163(17) 0.0112(16) 0.0294(19) 0.0056(14) 0.0016(14) -0.0014(13)
O6 0.0153(17) 0.0218(18) 0.028(2) 0.0073(15) 0.0053(15) -0.0015(14)
O5 0.035(2) 0.0144(17) 0.0219(19) 0.0041(15) -0.0077(16) 0.0071(15)
C4 0.008(2) 0.011(2) 0.0069(19) -0.0026(16) -0.0015(16) -0.0003(16)
O1 0.0219(19) 0.0190(18) 0.034(2) 0.0098(16) 0.0117(16) 0.0094(15)
O2 0.0262(19) 0.0180(18) 0.0139(17) 0.0024(14) -0.0035(14) 0.0031(15)
N1 0.042(3) 0.030(3) 0.033(3) 0.006(2) 0.003(2) -0.002(2)
C2 0.022(3) 0.022(3) 0.018(3) 0.012(2) -0.003(2) 0.000(2)
C3 0.022(3) 0.022(3) 0.021(3) 0.006(2) 0.002(2) 0.003(2)
C1 0.010(2) 0.015(2) 0.013(2) 0.0038(18) 0.0021(17) 0.0000(17)

loop_
_atom_type_symbol
_atom_type_description
_atom_type_scat_dispersion_real
_atom_type_scat_dispersion_imag
_atom_type_scat_source
C C 0.0033 0.0016 'International Tables Vol C Tables 4.2.6.8 and 6.1.1.4'
H H 0.0000 0.0000 'International Tables Vol C Tables 4.2.6.8 and 6.1.1.4'
Ag Ag -0.8971 1.1015 'International Tables Vol C Tables 4.2.6.8 and 6.1.1.4'
N N 0.0061 0.0033 'International Tables Vol C Tables 4.2.6.8 and 6.1.1.4'
O O 0.0106 0.0060 'International Tables Vol C Tables 4.2.6.8 and 6.1.1.4'
P P 0.1023 0.0942 'International Tables Vol C Tables 4.2.6.8 and 6.1.1.4'

loop_
_citation_id
_citation_doi
_citation_year
1 10.1021/acs.inorgchem.0c01239 2020

loop_
_geom_angle_atom_site_label_1
_geom_angle_atom_site_label_2
_geom_angle_atom_site_label_3
_geom_angle
_geom_angle_site_symmetry_1
_geom_angle_site_symmetry_3
_geom_angle_publ_flag
O1 Ag1 O3 104.72(13) . 1_455 ?
O1 Ag1 O2 130.34(13) . 2_677 ?
O3 Ag1 O2 97.67(12) 1_455 2_677 ?
O1 Ag1 O6 126.93(13) . 1_565 ?
O3 Ag1 O6 97.97(12) 1_455 1_565 ?
O2 Ag1 O6 91.98(12) 2_677 1_565 ?
O1 Ag2 O2 164.73(13) . 2_667 ?
O1 Ag2 O2 97.71(12) . 1_455 ?
O2 Ag2 O2 97.56(11) 2_667 1_455 ?
O1 Ag2 O5 101.89(14) . 2_667 ?
O2 Ag2 O5 78.61(12) 2_667 2_667 ?
O2 Ag2 O5 86.72(12) 1_455 2_667 ?
O1 Ag2 Ag2 89.06(9) . 2_667 ?
O2 Ag2 Ag2 75.84(9) 2_667 2_667 ?
O2 Ag2 Ag2 168.01(9) 1_455 2_667 ?
O5 Ag2 Ag2 82.19(9) 2_667 2_667 ?
O1 Ag2 Ag2 145.44(9) . 2_567 ?
O2 Ag2 Ag2 49.83(9) 2_667 2_567 ?
O2 Ag2 Ag2 47.73(9) 1_455 2_567 ?
O5 Ag2 Ag2 78.96(10) 2_667 2_567 ?
Ag2 Ag2 Ag2 124.85(3) 2_667 2_567 ?
O7 P2 O6 112.7(2) . . ?
O7 P2 O5 111.5(2) . . ?
O6 P2 O5 110.5(2) . . ?
O7 P2 C1 107.2(2) . . ?
O6 P2 C1 110.1(2) . . ?
O5 P2 C1 104.5(2) . . ?
O1 P1 O2 112.6(2) . . ?
O1 P1 O3 111.9(2) . . ?
O2 P1 O3 110.3(2) . . ?
O1 P1 C1 107.9(2) . . ?
O2 P1 C1 109.5(2) . . ?
O3 P1 C1 104.2(2) . . ?
C1 O4 H4 109.5 . . ?
P1 O3 Ag1 124.4(2) . 1_655 ?
P2 O6 Ag1 102.77(19) . 1_545 ?
P2 O5 Ag2 124.8(2) . 2_667 ?
N1 C4 C3 110.8(4) . 2_556 ?
N1 C4 H4A 109.5 . . ?
C3 C4 H4A 109.5 2_556 . ?
N1 C4 H4B 109.5 . . ?
C3 C4 H4B 109.5 2_556 . ?
H4A C4 H4B 108.1 . . ?
P1 O1 Ag1 134.6(2) . . ?
P1 O1 Ag2 115.8(2) . . ?
Ag1 O1 Ag2 108.94(14) . . ?
P1 O2 Ag2 126.3(2) . 2_667 ?
P1 O2 Ag1 100.33(17) . 2_677 ?
Ag2 O2 Ag1 90.80(12) 2_667 2_677 ?
P1 O2 Ag2 133.2(2) . 1_655 ?
Ag2 O2 Ag2 82.44(11) 2_667 1_655 ?
Ag1 O2 Ag2 117.00(14) 2_677 1_655 ?
C4 N1 C3 110.2(4) . . ?
C4 N1 H1A 109.6 . . ?
C3 N1 H1A 109.6 . . ?
C4 N1 H1B 109.6 . . ?
C3 N1 H1B 109.6 . . ?
H1A N1 H1B 108.1 . . ?
C1 C2 H2A 109.5 . . ?
C1 C2 H2B 109.5 . . ?
H2A C2 H2B 109.5 . . ?
C1 C2 H2C 109.5 . . ?
H2A C2 H2C 109.5 . . ?
H2B C2 H2C 109.5 . . ?
C4 C3 N1 109.6(4) 2_556 . ?
C4 C3 H3A 109.8 2_556 . ?
N1 C3 H3A 109.8 . . ?
C4 C3 H3B 109.8 2_556 . ?
N1 C3 H3B 109.8 . . ?
H3A C3 H3B 108.2 . . ?
O4 C1 C2 106.5(4) . . ?
O4 C1 P2 108.0(3) . . ?
C2 C1 P2 107.9(3) . . ?
O4 C1 P1 108.1(3) . . ?
C2 C1 P1 108.4(3) . . ?
P2 C1 P1 117.3(2) . . ?

loop_
_geom_bond_atom_site_label_1
_geom_bond_atom_site_label_2
_geom_bond_distance
_geom_bond_site_symmetry_2
_geom_bond_publ_flag
Ag1 O1 2.275(3) . ?
Ag1 O3 2.403(3) 1_455 ?
Ag1 O2 2.443(4) 2_677 ?
Ag1 O6 2.505(4) 1_565 ?
Ag2 O1 2.309(4) . ?
Ag2 O2 2.383(4) 2_667 ?
Ag2 O2 2.461(4) 1_455 ?
Ag2 O5 2.486(4) 2_667 ?
Ag2 Ag2 3.1495(9) 2_667 ?
Ag2 Ag2 3.1927(8) 2_567 ?
P2 O7 1.511(4) . ?
P2 O6 1.529(4) . ?
P2 O5 1.552(4) . ?
P2 C1 1.838(5) . ?
P1 O1 1.518(4) . ?
P1 O2 1.523(4) . ?
P1 O3 1.544(4) . ?
P1 C1 1.840(5) . ?
O4 C1 1.448(5) . ?
O4 H4 0.8200 . ?
O3 Ag1 2.403(3) 1_655 ?
O6 Ag1 2.505(4) 1_545 ?
O5 Ag2 2.486(4) 2_667 ?
C4 N1 1.480(7) . ?
C4 C3 1.485(7) 2_556 ?
C4 H4A 0.9700 . ?
C4 H4B 0.9700 . ?
O2 Ag2 2.383(4) 2_667 ?
O2 Ag1 2.443(3) 2_677 ?
O2 Ag2 2.461(4) 1_655 ?
N1 C3 1.514(7) . ?
N1 H1A 0.9000 . ?
N1 H1B 0.9000 . ?
C2 C1 1.529(6) . ?
C2 H2A 0.9600 . ?
C2 H2B 0.9600 . ?
C2 H2C 0.9600 . ?
C3 C4 1.485(7) 2_556 ?
C3 H3A 0.9700 . ?
C3 H3B 0.9700 . ?
